data_7212917
loop_
_publ_author_name
'Huang, Shengli'
'Li, Xiaoxia'
'Shi, Xianju'
'Hou, Hongwei'
'Fan, Yaoting'

_publ_section_title
;
 Structure extending and cation exchange of Cd(ii) and Co(ii) materials
 compounds inducing fluorescence signal mutation
;
_journal_issue 27
_journal_name_full 'Journal of Materials Chemistry'
_journal_page_first 5695
_journal_paper_doi 10.1039/c0jm00605j
_journal_volume 20
_journal_year 2010
_chemical_formula_sum 'C40 H32 Cd2 N12 O9'
_chemical_formula_weight 1049.58
_chemical_name_systematic
;
?
;
_space_group_IT_number 14
_symmetry_cell_setting monoclinic
_symmetry_space_group_name_Hall '-P 2ybc'
_symmetry_space_group_name_H-M 'P 1 21/c 1'
_atom_sites_solution_hydrogens geom
_atom_sites_solution_primary direct
_atom_sites_solution_secondary difmap
_audit_creation_method SHELXL-97
_cell_angle_alpha 90.00
_cell_angle_beta 96.70(3)
_cell_angle_gamma 90.00
_cell_formula_units_Z 2
_cell_length_a 12.027(2)
_cell_length_b 18.364(4)
_cell_length_c 9.757(2)
_cell_measurement_reflns_used 6001
_cell_measurement_temperature 293(2)
_cell_measurement_theta_max 29.1511
_cell_measurement_theta_min 2.0337
_cell_volume 2140.3(7)
_computing_cell_refinement 'CrystalClear (Rigaku/MSC Inc., 2006)'
_computing_data_collection 'CrystalClear (Rigaku/MSC Inc., 2006)'
_computing_data_reduction 'CrystalClear (Rigaku/MSC Inc., 2006)'
_computing_molecular_graphics 'CrystalStructure 3.7.0'
_computing_publication_material 'CrystalStructure 3.7.0'
_computing_structure_refinement 'SHELXL-97 (Sheldrick, 1997)'
_computing_structure_solution 'SHELXS-97 (Sheldrick, 1990)'
_diffrn_ambient_temperature 293(2)
_diffrn_detector_area_resol_mean 28.5714
_diffrn_measured_fraction_theta_full 0.996
_diffrn_measured_fraction_theta_max 0.996
_diffrn_measurement_device_type 'Rigaku Saturn724'
_diffrn_measurement_method dtprofit.ref
_diffrn_radiation_monochromator graphite
_diffrn_radiation_source 'fine-focus sealed tube'
_diffrn_radiation_type MoK\a
_diffrn_radiation_wavelength 0.71073
_diffrn_reflns_av_R_equivalents 0.0451
_diffrn_reflns_av_sigmaI/netI 0.0408
_diffrn_reflns_limit_h_max 16
_diffrn_reflns_limit_h_min -15
_diffrn_reflns_limit_k_max 25
_diffrn_reflns_limit_k_min -24
_diffrn_reflns_limit_l_max 13
_diffrn_reflns_limit_l_min -13
_diffrn_reflns_number 28475
_diffrn_reflns_theta_full 29.16
_diffrn_reflns_theta_max 29.16
_diffrn_reflns_theta_min 1.70
_exptl_absorpt_coefficient_mu 1.062
_exptl_absorpt_correction_T_max 0.8156
_exptl_absorpt_correction_T_min 0.8156
_exptl_absorpt_correction_type empirical
_exptl_crystal_density_diffrn 1.629
_exptl_crystal_density_method 'not measured'
_exptl_crystal_description Prism
_exptl_crystal_F_000 1048
_exptl_crystal_size_max 0.20
_exptl_crystal_size_mid 0.20
_exptl_crystal_size_min 0.20
_refine_diff_density_max 0.632
_refine_diff_density_min -0.673
_refine_diff_density_rms 0.113
_refine_ls_extinction_method none
_refine_ls_goodness_of_fit_ref 1.203
_refine_ls_hydrogen_treatment constr
_refine_ls_matrix_type full
_refine_ls_number_parameters 289
_refine_ls_number_reflns 5750
_refine_ls_number_restraints 0
_refine_ls_restrained_S_all 1.203
_refine_ls_R_factor_all 0.0666
_refine_ls_R_factor_gt 0.0552
_refine_ls_shift/su_max 0.001
_refine_ls_shift/su_mean 0.000
_refine_ls_structure_factor_coef Fsqd
_refine_ls_weighting_details 'calc w=1/[\s^2^(Fo^2^)+(0.0646P)^2^+0.5396P] where P=(Fo^2^+2Fc^2^)/3'
_refine_ls_weighting_scheme calc
_refine_ls_wR_factor_gt 0.1291
_refine_ls_wR_factor_ref 0.1409
_reflns_number_gt 5065
_reflns_number_total 5750
_reflns_threshold_expression >2sigma(I)
_cod_data_source_file c0jm00605j.txt
_cod_data_source_block polymer-3
_cod_depositor_comments
;
The following automatic conversions were performed:

'_symmetry_cell_setting' value 'Monoclinic' changed to 'monoclinic'
according to /home/saulius/struct/CIF-dictionaries/cif_core.dic
dictionary named 'cif_core.dic' version 2.4.2 from 2011-04-26.

Automatic conversion script
Id: cif_fix_values 1891 2012-01-12 08:04:46Z andrius 
;
_cod_original_sg_symbol_H-M 'P2(1)/c '
_cod_database_code 7212917

loop_
_symmetry_equiv_pos_as_xyz
'x, y, z'
'-x, y+1/2, -z+1/2'
'-x, -y, -z'
'x, -y-1/2, z-1/2'

loop_
_atom_site_label
_atom_site_type_symbol
_atom_site_fract_x
_atom_site_fract_y
_atom_site_fract_z
_atom_site_U_iso_or_equiv
_atom_site_adp_type
_atom_site_occupancy
_atom_site_symmetry_multiplicity
_atom_site_calc_flag
_atom_site_refinement_flags
Cd1 Cd 0.65902(2) 0.050300(15) 0.06427(3) 0.03281(11) Uani 1 1 d .
N4 N 0.5474(3) 0.14048(19) 0.1327(3) 0.0399(8) Uani 1 1 d .
O2 O 0.5400(3) -0.03927(17) 0.1412(3) 0.0541(9) Uani 1 1 d .
N1 N 0.7619(3) 0.1368(2) -0.0472(4) 0.0447(8) Uani 1 1 d .
C14 C 0.4815(4) -0.0072(2) 0.3571(4) 0.0384(9) Uani 1 1 d .
C15 C 0.5845(4) -0.0247(2) 0.4274(4) 0.0426(9) Uani 1 1 d .
H15 H 0.6417 -0.0410 0.3788 0.051 Uiso 1 1 calc R
N6 N 0.4221(3) 0.2251(2) 0.1329(4) 0.0449(8) Uani 1 1 d .
C7 C 1.2352(4) 0.2415(2) -0.3111(5) 0.0443(10) Uani 1 1 d .
N2 N 0.8808(3) 0.22139(19) -0.0836(4) 0.0422(8) Uani 1 1 d .
C10 C 0.4591(3) 0.1712(2) 0.0622(4) 0.0423(9) Uani 1 1 d .
H10 H 0.4277 0.1566 -0.0251 0.051 Uiso 1 1 calc R
C13 C 0.4610(4) -0.0165(3) 0.2040(4) 0.0471(11) Uani 1 1 d .
C4 C 1.0605(3) 0.2642(2) -0.1522(5) 0.0423(9) Uani 1 1 d .
C1 C 0.7618(4) 0.1519(3) -0.1827(5) 0.0592(13) Uani 1 1 d .
H1 H 0.7153 0.1277 -0.2509 0.071 Uiso 1 1 calc R
C6 C 1.1929(4) 0.3104(2) -0.2965(5) 0.0533(12) Uani 1 1 d .
H6 H 1.2229 0.3495 -0.3403 0.064 Uiso 1 1 calc R
C11 C 0.5601(4) 0.1790(3) 0.2510(5) 0.0616(14) Uani 1 1 d .
H11 H 0.6167 0.1696 0.3221 0.074 Uiso 1 1 calc R
N3 N 0.8312(4) 0.2026(3) -0.2114(4) 0.0628(12) Uani 1 1 d .
C3 C 0.9658(4) 0.2788(2) -0.0665(5) 0.0525(11) Uani 1 1 d .
H3A H 0.9957 0.2821 0.0301 0.063 Uiso 1 1 calc R
H3B H 0.9313 0.3251 -0.0935 0.063 Uiso 1 1 calc R
C9 C 1.1031(4) 0.1956(2) -0.1650(5) 0.0488(11) Uani 1 1 d .
H9 H 1.0736 0.1567 -0.1203 0.059 Uiso 1 1 calc R
N5 N 0.4855(4) 0.2312(3) 0.2575(5) 0.0712(14) Uani 1 1 d .
C8 C 1.1899(4) 0.1840(2) -0.2441(5) 0.0497(11) Uani 1 1 d .
H8 H 1.2181 0.1373 -0.2524 0.060 Uiso 1 1 calc R
C2 C 0.8386(4) 0.1823(2) 0.0105(4) 0.0451(10) Uani 1 1 d .
H2 H 0.8599 0.1861 0.1049 0.054 Uiso 1 1 calc R
C5 C 1.1062(4) 0.3222(2) -0.2172(5) 0.0518(11) Uani 1 1 d .
H5 H 1.0787 0.3690 -0.2077 0.062 Uiso 1 1 calc R
O1 O 0.3636(3) -0.0023(2) 0.1464(3) 0.0607(10) Uani 1 1 d .
C12 C 0.3257(4) 0.2728(3) 0.0976(5) 0.0552(12) Uani 1 1 d .
H12A H 0.2959 0.2649 0.0020 0.066 Uiso 1 1 calc R
H12B H 0.3494 0.3232 0.1074 0.066 Uiso 1 1 calc R
O3 O 0.7678(3) 0.0847(2) 0.2836(3) 0.0576(9) Uani 1 1 d .
O4 O 0.8204(3) -0.00911(18) 0.1664(3) 0.0570(9) Uani 1 1 d .
C17 C 0.8298(4) 0.0310(2) 0.2719(4) 0.0415(10) Uani 1 1 d .
C18 C 0.9178(3) 0.0140(2) 0.3901(4) 0.0372(9) Uani 1 1 d .
C19 C 0.9070(4) 0.0402(2) 0.5201(5) 0.0408(9) Uani 1 1 d .
H19 H 0.8441 0.0674 0.5343 0.049 Uiso 1 1 calc R
O5 O 0.9767(14) 0.9573(6) 0.9749(15) 0.149(6) Uani 0.50 1 d P
C20 C 1.0115(4) -0.0269(2) 0.3693(4) 0.0417(9) Uani 1 1 d .
H20 H 1.0198 -0.0452 0.2822 0.050 Uiso 1 1 calc R
C21 C 0.3965(4) 0.0181(3) 0.4307(4) 0.0451(10) Uani 1 1 d .
H21 H 0.3272 0.0306 0.3843 0.054 Uiso 1 1 calc R

loop_
_atom_site_aniso_label
_atom_site_aniso_U_11
_atom_site_aniso_U_22
_atom_site_aniso_U_33
_atom_site_aniso_U_23
_atom_site_aniso_U_13
_atom_site_aniso_U_12
Cd1 0.03217(17) 0.04181(19) 0.02329(16) 0.00135(10) -0.00167(11) 0.00055(11)
N4 0.0380(18) 0.0417(19) 0.0395(18) -0.0039(15) 0.0020(15) 0.0077(15)
O2 0.092(3) 0.0491(18) 0.0239(14) -0.0066(13) 0.0190(16) -0.0150(16)
N1 0.047(2) 0.052(2) 0.0365(18) -0.0009(16) 0.0111(16) -0.0088(16)
C14 0.052(2) 0.042(2) 0.0214(17) -0.0047(15) 0.0051(17) -0.0176(18)
C15 0.045(2) 0.055(2) 0.030(2) -0.0047(18) 0.0113(18) 0.0001(19)
N6 0.0394(19) 0.049(2) 0.046(2) -0.0039(16) 0.0050(16) 0.0056(16)
C7 0.039(2) 0.039(2) 0.055(3) -0.0028(19) 0.0063(19) -0.0099(17)
N2 0.0446(19) 0.0424(19) 0.0410(19) -0.0002(15) 0.0105(16) -0.0055(15)
C10 0.039(2) 0.051(2) 0.036(2) -0.0022(18) 0.0018(17) 0.0049(18)
C13 0.070(3) 0.052(3) 0.0189(18) -0.0030(17) 0.003(2) -0.027(2)
C4 0.041(2) 0.039(2) 0.046(2) 0.0004(18) 0.0032(18) -0.0080(17)
C1 0.060(3) 0.079(4) 0.035(2) 0.009(2) -0.004(2) -0.024(3)
C6 0.054(3) 0.038(2) 0.070(3) 0.007(2) 0.017(2) -0.009(2)
C11 0.046(3) 0.078(4) 0.056(3) -0.029(3) -0.013(2) 0.015(2)
N3 0.071(3) 0.079(3) 0.038(2) 0.010(2) 0.000(2) -0.025(2)
C3 0.058(3) 0.043(2) 0.059(3) -0.006(2) 0.018(2) -0.011(2)
C9 0.053(3) 0.037(2) 0.058(3) 0.005(2) 0.012(2) -0.0107(19)
N5 0.060(3) 0.083(3) 0.067(3) -0.039(2) -0.009(2) 0.020(2)
C8 0.049(3) 0.038(2) 0.064(3) 0.001(2) 0.009(2) -0.0059(19)
C2 0.050(3) 0.052(3) 0.034(2) -0.0015(19) 0.0083(19) -0.008(2)
C5 0.050(3) 0.035(2) 0.071(3) 0.001(2) 0.012(2) -0.0002(19)
O1 0.064(2) 0.092(3) 0.0235(14) -0.0043(16) -0.0032(15) -0.029(2)
C12 0.050(3) 0.051(3) 0.066(3) 0.006(2) 0.010(2) 0.019(2)
O3 0.0512(19) 0.072(2) 0.0455(18) 0.0029(17) -0.0101(15) 0.0200(17)
O4 0.067(2) 0.0505(19) 0.0459(18) 0.0004(15) -0.0255(16) 0.0016(16)
C17 0.039(2) 0.046(2) 0.035(2) 0.0123(18) -0.0103(18) -0.0078(18)
C18 0.037(2) 0.037(2) 0.035(2) 0.0082(16) -0.0083(16) -0.0034(16)
C19 0.034(2) 0.044(2) 0.042(2) 0.0055(18) -0.0049(17) 0.0059(16)
O5 0.212(16) 0.110(9) 0.146(12) -0.009(7) 0.115(12) -0.012(8)
C20 0.045(2) 0.047(2) 0.030(2) 0.0021(17) -0.0076(17) 0.0033(19)
C21 0.041(2) 0.069(3) 0.0245(19) 0.0023(19) 0.0013(16) -0.007(2)

loop_
_atom_type_symbol
_atom_type_description
_atom_type_scat_dispersion_real
_atom_type_scat_dispersion_imag
_atom_type_scat_source
C C 0.0033 0.0016 'International Tables Vol C Tables 4.2.6.8 and 6.1.1.4'
H H 0.0000 0.0000 'International Tables Vol C Tables 4.2.6.8 and 6.1.1.4'
N N 0.0061 0.0033 'International Tables Vol C Tables 4.2.6.8 and 6.1.1.4'
O O 0.0106 0.0060 'International Tables Vol C Tables 4.2.6.8 and 6.1.1.4'
Cd Cd -0.8075 1.2024 'International Tables Vol C Tables 4.2.6.8 and 6.1.1.4'

loop_
_geom_angle_atom_site_label_1
_geom_angle_atom_site_label_2
_geom_angle_atom_site_label_3
_geom_angle
_geom_angle_site_symmetry_1
_geom_angle_site_symmetry_3
O1 Cd1 N4 123.09(14) 3_655 .
O1 Cd1 O4 102.38(14) 3_655 .
N4 Cd1 O4 134.40(12) . .
O1 Cd1 N1 81.61(12) 3_655 .
N4 Cd1 N1 90.26(13) . .
O4 Cd1 N1 93.25(13) . .
O1 Cd1 O2 90.27(11) 3_655 .
N4 Cd1 O2 90.77(13) . .
O4 Cd1 O2 92.48(13) . .
N1 Cd1 O2 170.91(12) . .
O1 Cd1 O3 154.44(13) 3_655 .
N4 Cd1 O3 80.21(12) . .
O4 Cd1 O3 54.49(11) . .
N1 Cd1 O3 88.50(13) . .
O2 Cd1 O3 100.57(12) . .
O1 Cd1 C17 129.32(15) 3_655 .
N4 Cd1 C17 107.10(14) . .
O4 Cd1 C17 27.37(12) . .
N1 Cd1 C17 92.27(13) . .
O2 Cd1 C17 96.05(13) . .
O3 Cd1 C17 27.19(13) . .
C10 N4 C11 103.0(4) . .
C10 N4 Cd1 128.5(3) . .
C11 N4 Cd1 128.4(3) . .
C13 O2 Cd1 116.3(3) . .
C2 N1 C1 102.0(4) . .
C2 N1 Cd1 127.4(3) . .
C1 N1 Cd1 130.6(3) . .
C15 C14 C21 119.3(3) . .
C15 C14 C13 120.2(4) . .
C21 C14 C13 120.4(4) . .
C21 C15 C14 120.7(4) 3_656 .
C21 C15 H15 119.6 3_656 .
C14 C15 H15 119.6 . .
C10 N6 N5 110.0(4) . .
C10 N6 C12 129.5(4) . .
N5 N6 C12 120.5(4) . .
C6 C7 C8 118.7(4) . .
C6 C7 C12 121.4(4) . 4_665
C8 C7 C12 119.8(4) . 4_665
C2 N2 N3 109.7(4) . .
C2 N2 C3 129.4(4) . .
N3 N2 C3 120.8(4) . .
N6 C10 N4 110.5(4) . .
N6 C10 H10 124.8 . .
N4 C10 H10 124.8 . .
O2 C13 O1 124.3(4) . .
O2 C13 C14 118.5(4) . .
O1 C13 C14 117.2(4) . .
C9 C4 C5 119.4(4) . .
C9 C4 C3 121.7(4) . .
C5 C4 C3 118.8(4) . .
N3 C1 N1 115.5(4) . .
N3 C1 H1 122.2 . .
N1 C1 H1 122.2 . .
C7 C6 C5 120.8(4) . .
C7 C6 H6 119.6 . .
C5 C6 H6 119.6 . .
N5 C11 N4 114.4(4) . .
N5 C11 H11 122.8 . .
N4 C11 H11 122.8 . .
C1 N3 N2 102.0(4) . .
N2 C3 C4 111.7(3) . .
N2 C3 H3A 109.3 . .
C4 C3 H3A 109.3 . .
N2 C3 H3B 109.3 . .
C4 C3 H3B 109.3 . .
H3A C3 H3B 107.9 . .
C4 C9 C8 120.4(4) . .
C4 C9 H9 119.8 . .
C8 C9 H9 119.8 . .
C11 N5 N6 102.1(4) . .
C7 C8 C9 120.6(4) . .
C7 C8 H8 119.7 . .
C9 C8 H8 119.7 . .
N2 C2 N1 110.8(4) . .
N2 C2 H2 124.6 . .
N1 C2 H2 124.6 . .
C6 C5 C4 120.0(4) . .
C6 C5 H5 120.0 . .
C4 C5 H5 120.0 . .
C13 O1 Cd1 109.6(3) . 3_655
N6 C12 C7 111.4(4) . 4_466
N6 C12 H12A 109.3 . .
C7 C12 H12A 109.3 4_466 .
N6 C12 H12B 109.3 . .
C7 C12 H12B 109.3 4_466 .
H12A C12 H12B 108.0 . .
C17 O3 Cd1 88.9(3) . .
C17 O4 Cd1 93.8(3) . .
O3 C17 O4 122.6(4) . .
O3 C17 C18 117.9(4) . .
O4 C17 C18 119.5(4) . .
O3 C17 Cd1 64.0(2) . .
O4 C17 Cd1 58.8(2) . .
C18 C17 Cd1 174.4(3) . .
C19 C18 C20 119.3(4) . .
C19 C18 C17 120.0(4) . .
C20 C18 C17 120.7(4) . .
C18 C19 C20 121.3(4) . 3_756
C18 C19 H19 119.4 . .
C20 C19 H19 119.4 3_756 .
C18 C20 C19 119.5(4) . 3_756
C18 C20 H20 120.3 . .
C19 C20 H20 120.3 3_756 .
C15 C21 C14 120.0(4) 3_656 .
C15 C21 H21 120.0 3_656 .
C14 C21 H21 120.0 . .

loop_
_geom_bond_atom_site_label_1
_geom_bond_atom_site_label_2
_geom_bond_distance
_geom_bond_site_symmetry_2
Cd1 O1 2.223(3) 3_655
Cd1 N4 2.280(3) .
Cd1 O4 2.345(3) .
Cd1 N1 2.356(3) .
Cd1 O2 2.360(3) .
Cd1 O3 2.458(3) .
Cd1 C17 2.735(4) .
N4 C10 1.322(5) .
N4 C11 1.347(6) .
O2 C13 1.260(6) .
N1 C2 1.321(5) .
N1 C1 1.350(5) .
C14 C15 1.382(6) .
C14 C21 1.396(6) .
C14 C13 1.495(5) .
C15 C21 1.382(5) 3_656
C15 H15 0.9300 .
N6 C10 1.314(5) .
N6 N5 1.362(6) .
N6 C12 1.462(5) .
C7 C6 1.378(6) .
C7 C8 1.384(6) .
C7 C12 1.508(6) 4_665
N2 C2 1.313(5) .
N2 N3 1.363(5) .
N2 C3 1.464(5) .
C10 H10 0.9300 .
C13 O1 1.266(6) .
C4 C9 1.371(6) .
C4 C5 1.386(6) .
C4 C3 1.513(6) .
C1 N3 1.302(6) .
C1 H1 0.9300 .
C6 C5 1.385(6) .
C6 H6 0.9300 .
C11 N5 1.320(7) .
C11 H11 0.9300 .
C3 H3A 0.9700 .
C3 H3B 0.9700 .
C9 C8 1.385(6) .
C9 H9 0.9300 .
C8 H8 0.9300 .
C2 H2 0.9300 .
C5 H5 0.9300 .
O1 Cd1 2.223(3) 3_655
C12 C7 1.508(6) 4_466
C12 H12A 0.9700 .
C12 H12B 0.9700 .
O3 C17 1.250(6) .
O4 C17 1.260(5) .
C17 C18 1.504(5) .
C18 C19 1.377(6) .
C18 C20 1.389(6) .
C19 C20 1.392(6) 3_756
C19 H19 0.9300 .
O5 O5 1.72(2) 3_777
C20 C19 1.392(6) 3_756
C20 H20 0.9300 .
C21 C15 1.382(5) 3_656
C21 H21 0.9300 .
